data_4507650
loop_
_publ_author_name
'Cui, Jiehu'
'Yang, Qingxiang'
'Li, Yizhi'
'Guo, Zijian'
'Zheng, Hegen'

_publ_section_title
;
 Syntheses, Structures, Photochemical and Magnetic Properties of Novel
 Divalent Cd/Mn Coordination Polymers Based on a Semirigid Tripodal
 Carboxylate Ligand
;
_journal_issue 4
_journal_name_full 'Crystal Growth &amp; Design'
_journal_page_first 1694
_journal_paper_doi 10.1021/cg400015v
_journal_volume 13
_journal_year 2013
_chemical_formula_moiety 'C50 H50 Cd3 N2 O23'
_chemical_formula_sum 'C50 H50 Cd3 N2 O23'
_chemical_formula_weight 1384.12
_chemical_name_systematic
; 
 ? 
;
_space_group_IT_number 15
_symmetry_cell_setting monoclinic
_symmetry_space_group_name_Hall '-C 2yc'
_symmetry_space_group_name_H-M 'C 1 2/c 1'
_atom_sites_solution_hydrogens geom
_atom_sites_solution_primary direct
_atom_sites_solution_secondary difmap
_audit_creation_method SHELXL-97
_cell_angle_alpha 90.00
_cell_angle_beta 128.581(16)
_cell_angle_gamma 90.00
_cell_formula_units_Z 4
_cell_length_a 46.414(16)
_cell_length_b 5.908(2)
_cell_length_c 33.320(9)
_cell_measurement_temperature 291(2)
_cell_measurement_theta_max 27.23
_cell_measurement_theta_min 2.24
_cell_volume 7142(4)
_computing_structure_refinement 'SHELXL-97 (Sheldrick, 2008)'
_computing_structure_solution 'SHELXS-97 (Sheldrick, 2008)'
_diffrn_ambient_temperature 291(2)
_diffrn_measured_fraction_theta_full 0.994
_diffrn_measured_fraction_theta_max 0.994
_diffrn_radiation_monochromator graphite
_diffrn_radiation_source 'fine-focus sealed tube'
_diffrn_radiation_type MoK\a
_diffrn_radiation_wavelength 0.71073
_diffrn_reflns_av_R_equivalents 0.0477
_diffrn_reflns_av_sigmaI/netI 0.0957
_diffrn_reflns_limit_h_max 56
_diffrn_reflns_limit_h_min -56
_diffrn_reflns_limit_k_max 7
_diffrn_reflns_limit_k_min -6
_diffrn_reflns_limit_l_max 40
_diffrn_reflns_limit_l_min -39
_diffrn_reflns_number 18041
_diffrn_reflns_theta_full 26.00
_diffrn_reflns_theta_max 26.00
_diffrn_reflns_theta_min 1.76
_exptl_absorpt_coefficient_mu 0.948
_exptl_absorpt_correction_T_max 0.812
_exptl_absorpt_correction_T_min 0.767
_exptl_absorpt_correction_type multi-scan
_exptl_absorpt_process_details 'SADABS; Bruker, 2000'
_exptl_crystal_colour colorless
_exptl_crystal_density_diffrn 1.287
_exptl_crystal_density_method 'not measured'
_exptl_crystal_description block
_exptl_crystal_F_000 2768
_exptl_crystal_size_max 0.28
_exptl_crystal_size_mid 0.24
_exptl_crystal_size_min 0.22
_platon_squeeze_details
;
;
_refine_diff_density_max 1.167
_refine_diff_density_min -1.213
_refine_diff_density_rms 0.085
_refine_ls_extinction_method none
_refine_ls_goodness_of_fit_ref 1.083
_refine_ls_hydrogen_treatment constr
_refine_ls_matrix_type full
_refine_ls_number_parameters 356
_refine_ls_number_reflns 6984
_refine_ls_number_restraints 4
_refine_ls_restrained_S_all 1.084
_refine_ls_R_factor_all 0.0908
_refine_ls_R_factor_gt 0.0553
_refine_ls_shift/su_max 0.000
_refine_ls_shift/su_mean 0.000
_refine_ls_structure_factor_coef Fsqd
_refine_ls_weighting_details 'calc w=1/[\s^2^(Fo^2^)+(0.0350P)^2^+0.6600P] where P=(Fo^2^+2Fc^2^)/3'
_refine_ls_weighting_scheme calc
_refine_ls_wR_factor_gt 0.0961
_refine_ls_wR_factor_ref 0.1011
_reflns_number_gt 4319
_reflns_number_total 7027
_reflns_threshold_expression >2sigma(I)
_cod_data_source_file cg400015v_si_002.cif
_cod_data_source_block 1
_cod_original_sg_symbol_Hall '-C 2yc '
_cod_original_sg_symbol_H-M 'C 2/c'
_cod_database_code 4507650

loop_
_symmetry_equiv_pos_as_xyz
'x, y, z'
'-x, y, -z+1/2'
'x+1/2, y+1/2, z'
'-x+1/2, y+1/2, -z+1/2'
'-x, -y, -z'
'x, -y, z-1/2'
'-x+1/2, -y+1/2, -z'
'x+1/2, -y+1/2, z-1/2'

loop_
_atom_site_label
_atom_site_type_symbol
_atom_site_fract_x
_atom_site_fract_y
_atom_site_fract_z
_atom_site_U_iso_or_equiv
_atom_site_adp_type
_atom_site_occupancy
_atom_site_symmetry_multiplicity
_atom_site_calc_flag
_atom_site_refinement_flags
C1 C 0.67675(13) 1.3169(8) 0.22883(18) 0.0481(13) Uani 1 1 d U
C2 C 0.63668(13) 1.2505(9) 0.19202(18) 0.0519(14) Uani 1 1 d .
C3 C 0.62515(12) 1.0371(8) 0.19397(16) 0.0433(11) Uani 1 1 d .
H3 H 0.6422 0.9328 0.2184 0.052 Uiso 1 1 calc R
C4 C 0.58809(12) 0.9799(7) 0.15924(16) 0.0380(10) Uani 1 1 d .
H4 H 0.5802 0.8370 0.1604 0.046 Uiso 1 1 calc R
C5 C 0.56289(13) 1.1359(8) 0.12294(18) 0.0499(13) Uani 1 1 d .
C6 C 0.57401(12) 1.3446(8) 0.11945(18) 0.0436(12) Uani 1 1 d .
H6 H 0.5570 1.4463 0.0942 0.052 Uiso 1 1 calc R
C7 C 0.61141(13) 1.4034(8) 0.15436(17) 0.0430(11) Uani 1 1 d .
H7 H 0.6193 1.5445 0.1523 0.052 Uiso 1 1 calc R
C8 C 0.51064(12) 0.8987(8) 0.08628(19) 0.0424(11) Uani 1 1 d U
C9 C 0.50925(12) 0.8553(8) 0.12562(17) 0.0436(11) Uani 1 1 d U
H9 H 0.5189 0.9567 0.1526 0.052 Uiso 1 1 calc R
C10 C 0.49255(13) 0.6505(8) 0.12340(17) 0.0475(13) Uani 1 1 d .
C11 C 0.47661(14) 0.5061(9) 0.08248(17) 0.0513(13) Uani 1 1 d .
H11 H 0.4656 0.3724 0.0814 0.062 Uiso 1 1 calc R
C12 C 0.47723(12) 0.5619(8) 0.04377(17) 0.0435(11) Uani 1 1 d .
C13 C 0.49424(13) 0.7587(8) 0.04246(18) 0.0419(11) Uani 1 1 d .
H13 H 0.4946 0.7923 0.0155 0.050 Uiso 1 1 calc R
C14 C 0.42616(12) 0.3617(8) -0.02792(15) 0.0388(11) Uani 1 1 d .
C15 C 0.41831(13) 0.1557(7) -0.05010(17) 0.0411(11) Uani 1 1 d .
H15 H 0.4370 0.0579 -0.0419 0.049 Uiso 1 1 calc R
C16 C 0.38082(12) 0.0932(8) -0.08620(18) 0.0414(11) Uani 1 1 d .
H16 H 0.3746 -0.0479 -0.1020 0.050 Uiso 1 1 calc R
C17 C 0.35396(12) 0.2376(9) -0.09790(17) 0.0447(12) Uani 1 1 d .
C18 C 0.36249(13) 0.4513(8) -0.07743(16) 0.0460(12) Uani 1 1 d .
H18 H 0.3438 0.5548 -0.0884 0.055 Uiso 1 1 calc R
C19 C 0.40059(12) 0.5156(8) -0.03877(18) 0.0460(12) Uani 1 1 d .
H19 H 0.4072 0.6551 -0.0223 0.055 Uiso 1 1 calc R
C20 C 0.31492(13) 0.1715(9) -0.13590(19) 0.0465(12) Uani 1 1 d U
C21 C 0.58514(15) 0.2270(10) 0.2599(2) 0.0646(16) Uani 1 1 d .
H21A H 0.5694 0.1181 0.2591 0.097 Uiso 1 1 calc R
H21B H 0.6092 0.1632 0.2772 0.097 Uiso 1 1 calc R
H21C H 0.5750 0.2667 0.2254 0.097 Uiso 1 1 calc R
C22 C 0.58785(16) 0.4336(11) 0.2878(2) 0.0700(17) Uani 1 1 d .
C23 C 0.62037(15) 0.7927(9) 0.3359(2) 0.0661(17) Uani 1 1 d .
H23A H 0.6382 0.8962 0.3406 0.099 Uiso 1 1 calc R
H23B H 0.6295 0.7297 0.3685 0.099 Uiso 1 1 calc R
H23C H 0.5977 0.8718 0.3213 0.099 Uiso 1 1 calc R
C24 C 0.63443(14) 0.6062(11) 0.2801(2) 0.0681(15) Uani 1 1 d U
H24A H 0.6568 0.5211 0.3028 0.102 Uiso 1 1 calc R
H24B H 0.6403 0.7583 0.2773 0.102 Uiso 1 1 calc R
H24C H 0.6194 0.5367 0.2468 0.102 Uiso 1 1 calc R
C33 C 0.49345(13) 0.5842(9) 0.1675(2) 0.0474(13) Uani 1 1 d .
Cd1 Cd 0.745583(9) 1.47690(5) 0.292887(13) 0.04278(12) Uani 1 1 d .
Cd2 Cd 0.5000 0.43040(11) 0.2500 0.05952(18) Uani 1 2 d S
N1 N 0.61373(12) 0.6103(8) 0.30117(17) 0.0629(12) Uani 1 1 d U
O1 O 0.69993(8) 1.1745(5) 0.26183(13) 0.0511(9) Uani 1 1 d .
O2 O 0.68515(8) 1.5131(5) 0.22527(12) 0.0496(8) Uani 1 1 d U
O3 O 0.52645(8) 1.0959(5) 0.08474(11) 0.0459(8) Uani 1 1 d .
O4 O 0.46358(8) 0.4169(6) 0.00296(12) 0.0495(8) Uani 1 1 d .
O5 O 0.28917(9) 0.3083(6) -0.15046(12) 0.0519(9) Uani 1 1 d .
O6 O 0.30820(8) -0.0205(5) -0.15569(12) 0.0444(8) Uani 1 1 d U
O7 O 0.50071(10) 0.7252(6) 0.19967(14) 0.0618(10) Uani 1 1 d .
O8 O 0.48595(9) 0.3847(6) 0.17099(12) 0.0522(9) Uani 1 1 d .
O10 O 0.56488(10) 0.4635(6) 0.29693(14) 0.0633(11) Uani 1 1 d .
O1W O 0.74748(8) 1.8627(5) 0.27199(12) 0.0425(8) Uani 1 1 d .
H1WA H 0.7652 1.9248 0.2999 0.051 Uiso 1 1 d R
H1WB H 0.7278 1.9249 0.2634 0.051 Uiso 1 1 d R
O2W O 0.73934(9) 1.5847(6) 0.35340(12) 0.0533(9) Uani 1 1 d .
H2W1 H 0.7630 1.5806 0.3868 0.064 Uiso 1 1 d R
H2W2 H 0.7228 1.4833 0.3526 0.064 Uiso 1 1 d R
O3W O 0.5000 0.0646(9) 0.2500 0.0634(15) Uani 1 2 d S
H3W1 H 0.4948 0.0104 0.2189 0.076 Uiso 0.50 1 d PR
H3W2 H 0.4815 0.0104 0.2521 0.076 Uiso 0.50 1 d PR

loop_
_atom_site_aniso_label
_atom_site_aniso_U_11
_atom_site_aniso_U_22
_atom_site_aniso_U_33
_atom_site_aniso_U_23
_atom_site_aniso_U_13
_atom_site_aniso_U_12
C1 0.044(3) 0.029(2) 0.035(3) -0.004(2) 0.007(2) -0.006(2)
C2 0.038(3) 0.053(3) 0.040(3) -0.009(2) 0.012(2) -0.007(2)
C3 0.038(2) 0.045(3) 0.027(2) -0.005(2) 0.011(2) -0.003(2)
C4 0.045(2) 0.019(2) 0.035(2) -0.0046(18) 0.018(2) -0.0013(19)
C5 0.045(3) 0.043(3) 0.033(3) 0.002(2) 0.010(2) -0.001(2)
C6 0.036(3) 0.032(2) 0.046(3) -0.004(2) 0.017(2) -0.007(2)
C7 0.043(3) 0.035(3) 0.037(2) -0.004(2) 0.018(2) -0.003(2)
C8 0.025(2) 0.042(3) 0.053(3) 0.007(2) 0.021(2) -0.0019(19)
C9 0.036(2) 0.035(3) 0.037(3) 0.0001(19) 0.011(2) -0.0044(19)
C10 0.041(3) 0.051(3) 0.031(2) -0.015(2) 0.013(2) -0.014(2)
C11 0.052(3) 0.052(3) 0.030(2) -0.005(2) 0.016(2) -0.008(2)
C12 0.040(3) 0.044(3) 0.031(2) -0.009(2) 0.014(2) 0.000(2)
C13 0.037(2) 0.039(3) 0.038(2) 0.0064(19) 0.017(2) 0.015(2)
C14 0.035(2) 0.055(3) 0.024(2) -0.005(2) 0.017(2) -0.003(2)
C15 0.042(3) 0.027(2) 0.034(2) 0.0030(19) 0.013(2) 0.0043(19)
C16 0.037(3) 0.034(2) 0.046(3) 0.008(2) 0.023(2) 0.000(2)
C17 0.035(3) 0.056(3) 0.029(2) -0.013(2) 0.013(2) 0.000(2)
C18 0.042(3) 0.037(3) 0.027(2) 0.0011(19) 0.005(2) -0.002(2)
C19 0.040(2) 0.031(2) 0.045(3) 0.007(2) 0.016(2) -0.003(2)
C20 0.036(3) 0.047(2) 0.042(3) -0.010(2) 0.017(2) -0.003(2)
C21 0.053(3) 0.054(3) 0.057(3) 0.002(3) 0.020(3) -0.002(3)
C22 0.051(3) 0.066(4) 0.061(4) -0.014(3) 0.020(3) 0.002(3)
C23 0.052(3) 0.050(3) 0.055(4) 0.007(3) 0.014(3) 0.012(3)
C24 0.045(3) 0.073(4) 0.055(4) 0.016(3) 0.016(3) 0.018(3)
C33 0.035(3) 0.037(3) 0.061(3) -0.004(2) 0.025(3) 0.003(2)
Cd1 0.03152(16) 0.02886(18) 0.0425(2) 0.00218(15) 0.01057(14) -0.00015(15)
Cd2 0.0574(4) 0.0634(4) 0.0392(3) 0.000 0.0210(3) 0.000
N1 0.055(3) 0.047(3) 0.060(3) -0.004(2) 0.022(2) 0.012(2)
O1 0.0323(17) 0.0382(19) 0.052(2) -0.0003(16) 0.0109(16) -0.0035(14)
O2 0.0406(17) 0.0424(17) 0.0440(18) 0.0080(15) 0.0157(15) -0.0004(15)
O3 0.0325(17) 0.0445(19) 0.0374(18) 0.0142(15) 0.0104(15) 0.0048(14)
O4 0.0387(18) 0.059(2) 0.0356(17) -0.0191(16) 0.0159(15) -0.0093(16)
O5 0.0398(19) 0.0400(19) 0.0394(19) 0.0006(15) 0.0068(16) 0.0052(15)
O6 0.0382(16) 0.0334(16) 0.0498(19) 0.0056(14) 0.0217(15) 0.0008(14)
O7 0.068(3) 0.046(2) 0.049(2) -0.0057(18) 0.025(2) -0.0034(18)
O8 0.050(2) 0.057(2) 0.0372(19) -0.0046(16) 0.0208(17) -0.0097(17)
O10 0.048(2) 0.056(2) 0.055(2) 0.0129(19) 0.0164(18) 0.0166(18)
O1W 0.0324(16) 0.0399(18) 0.0375(18) 0.0021(14) 0.0131(14) 0.0048(13)
O2W 0.0475(19) 0.0425(19) 0.0413(19) -0.0001(15) 0.0136(16) 0.0128(16)
O3W 0.065(3) 0.055(3) 0.039(3) 0.000 0.018(3) 0.000

loop_
_atom_type_symbol
_atom_type_description
_atom_type_scat_dispersion_real
_atom_type_scat_dispersion_imag
_atom_type_scat_source
C C 0.0033 0.0016 'International Tables Vol C Tables 4.2.6.8 and 6.1.1.4'
Cd Cd -0.8075 1.2024 'International Tables Vol C Tables 4.2.6.8 and 6.1.1.4'
O O 0.0106 0.0060 'International Tables Vol C Tables 4.2.6.8 and 6.1.1.4'
H H 0.0000 0.0000 'International Tables Vol C Tables 4.2.6.8 and 6.1.1.4'
N N 0.0061 0.0033 'International Tables Vol C Tables 4.2.6.8 and 6.1.1.4'

loop_
_geom_angle_atom_site_label_1
_geom_angle_atom_site_label_2
_geom_angle_atom_site_label_3
_geom_angle
_geom_angle_site_symmetry_1
_geom_angle_site_symmetry_3
O2 C1 O1 123.5(4) . .
O2 C1 C2 117.6(4) . .
O1 C1 C2 118.9(4) . .
O2 C1 Cd1 57.4(2) . .
O1 C1 Cd1 66.2(2) . .
C2 C1 Cd1 174.4(4) . .
C3 C2 C7 120.0(4) . .
C3 C2 C1 121.0(5) . .
C7 C2 C1 118.9(5) . .
C2 C3 C4 119.7(4) . .
C2 C3 H3 120.1 . .
C4 C3 H3 120.1 . .
C5 C4 C3 119.9(4) . .
C5 C4 H4 120.0 . .
C3 C4 H4 120.0 . .
O3 C5 C6 113.1(4) . .
O3 C5 C4 125.6(4) . .
C6 C5 C4 121.1(5) . .
C5 C6 C7 119.3(5) . .
C5 C6 H6 120.4 . .
C7 C6 H6 120.4 . .
C2 C7 C6 119.9(5) . .
C2 C7 H7 120.0 . .
C6 C7 H7 120.0 . .
C9 C8 O3 121.9(4) . .
C9 C8 C13 123.9(4) . .
O3 C8 C13 114.0(4) . .
C8 C9 C10 117.3(4) . .
C8 C9 H9 121.3 . .
C10 C9 H9 121.3 . .
C11 C10 C9 121.6(5) . .
C11 C10 C33 118.8(5) . .
C9 C10 C33 119.6(4) . .
C12 C11 C10 118.6(5) . .
C12 C11 H11 120.7 . .
C10 C11 H11 120.7 . .
C11 C12 O4 121.3(5) . .
C11 C12 C13 124.9(4) . .
O4 C12 C13 113.5(4) . .
C8 C13 C12 113.4(4) . .
C8 C13 H13 123.3 . .
C12 C13 H13 123.3 . .
C15 C14 C19 124.5(4) . .
C15 C14 O4 113.6(4) . .
C19 C14 O4 121.3(4) . .
C14 C15 C16 118.0(4) . .
C14 C15 H15 121.0 . .
C16 C15 H15 121.0 . .
C17 C16 C15 120.3(4) . .
C17 C16 H16 119.8 . .
C15 C16 H16 119.8 . .
C16 C17 C18 120.6(5) . .
C16 C17 C20 119.9(4) . .
C18 C17 C20 119.3(4) . .
C17 C18 C19 119.9(4) . .
C17 C18 H18 120.0 . .
C19 C18 H18 120.0 . .
C14 C19 C18 116.3(4) . .
C14 C19 H19 121.8 . .
C18 C19 H19 121.8 . .
O6 C20 O5 120.9(4) . .
O6 C20 C17 117.5(4) . .
O5 C20 C17 121.5(4) . .
O6 C20 Cd1 58.1(2) . 8_465
O5 C20 Cd1 62.9(2) . 8_465
C17 C20 Cd1 175.4(4) . 8_465
C22 C21 H21A 109.5 . .
C22 C21 H21B 109.5 . .
H21A C21 H21B 109.5 . .
C22 C21 H21C 109.5 . .
H21A C21 H21C 109.5 . .
H21B C21 H21C 109.5 . .
O10 C22 N1 118.7(5) . .
O10 C22 C21 119.9(6) . .
N1 C22 C21 121.2(6) . .
N1 C23 H23A 109.5 . .
N1 C23 H23B 109.5 . .
H23A C23 H23B 109.5 . .
N1 C23 H23C 109.5 . .
H23A C23 H23C 109.5 . .
H23B C23 H23C 109.5 . .
N1 C24 H24A 109.5 . .
N1 C24 H24B 109.5 . .
H24A C24 H24B 109.5 . .
N1 C24 H24C 109.5 . .
H24A C24 H24C 109.5 . .
H24B C24 H24C 109.5 . .
O7 C33 O8 119.9(5) . .
O7 C33 C10 120.3(5) . .
O8 C33 C10 119.8(5) . .
O7 C33 Cd2 63.2(3) . .
O8 C33 Cd2 57.1(3) . .
C10 C33 Cd2 174.2(4) . .
O2 Cd1 O6 160.54(12) . 8_566
O2 Cd1 O2W 95.24(13) . .
O6 Cd1 O2W 96.20(12) 8_566 .
O2 Cd1 O5 139.98(11) . 8_566
O6 Cd1 O5 55.57(11) 8_566 8_566
O2W Cd1 O5 90.59(12) . 8_566
O2 Cd1 O1W 82.43(11) . .
O6 Cd1 O1W 81.45(11) 8_566 .
O2W Cd1 O1W 92.22(12) . .
O5 Cd1 O1W 136.97(11) 8_566 .
O2 Cd1 O1 55.93(11) . .
O6 Cd1 O1 139.22(11) 8_566 .
O2W Cd1 O1 91.36(13) . .
O5 Cd1 O1 84.44(11) 8_566 .
O1W Cd1 O1 138.36(10) . .
O2 Cd1 O1W 84.92(12) . 4_645
O6 Cd1 O1W 83.57(11) 8_566 4_645
O2W Cd1 O1W 179.70(13) . 4_645
O5 Cd1 O1W 89.45(11) 8_566 4_645
O1W Cd1 O1W 87.54(7) . 4_645
O1 Cd1 O1W 88.94(11) . 4_645
O2 Cd1 C1 27.80(12) . .
O6 Cd1 C1 164.71(13) 8_566 .
O2W Cd1 C1 93.25(15) . .
O5 Cd1 C1 112.47(13) 8_566 .
O1W Cd1 C1 110.22(13) . .
O1 Cd1 C1 28.13(12) . .
O1W Cd1 C1 87.01(14) 4_645 .
O2 Cd1 C20 165.65(14) . 8_566
O6 Cd1 C20 27.61(13) 8_566 8_566
O2W Cd1 C20 93.01(14) . 8_566
O5 Cd1 C20 27.98(13) 8_566 8_566
O1W Cd1 C20 108.99(14) . 8_566
O1 Cd1 C20 112.23(13) . 8_566
O1W Cd1 C20 86.88(14) 4_645 8_566
C1 Cd1 C20 139.96(15) . 8_566
O3W Cd2 O8 83.25(9) . 2_655
O3W Cd2 O8 83.25(9) . .
O8 Cd2 O8 166.51(18) 2_655 .
O3W Cd2 O10 94.70(9) . .
O8 Cd2 O10 85.31(14) 2_655 .
O8 Cd2 O10 95.80(14) . .
O3W Cd2 O10 94.70(9) . 2_655
O8 Cd2 O10 95.80(14) 2_655 2_655
O8 Cd2 O10 85.31(14) . 2_655
O10 Cd2 O10 170.60(18) . 2_655
O3W Cd2 O7 135.73(9) . .
O8 Cd2 O7 139.24(13) 2_655 .
O8 Cd2 O7 53.90(12) . .
O10 Cd2 O7 80.72(13) . .
O10 Cd2 O7 92.51(13) 2_655 .
O3W Cd2 O7 135.72(9) . 2_655
O8 Cd2 O7 53.90(12) 2_655 2_655
O8 Cd2 O7 139.24(13) . 2_655
O10 Cd2 O7 92.52(13) . 2_655
O10 Cd2 O7 80.72(13) 2_655 2_655
O7 Cd2 O7 88.55(18) . 2_655
O3W Cd2 C33 109.47(11) . 2_655
O8 Cd2 C33 27.27(13) 2_655 2_655
O8 Cd2 C33 165.29(15) . 2_655
O10 Cd2 C33 90.59(14) . 2_655
O10 Cd2 C33 86.27(14) 2_655 2_655
O7 Cd2 C33 114.56(16) . 2_655
O7 Cd2 C33 26.74(13) 2_655 2_655
O3W Cd2 C33 109.47(11) . .
O8 Cd2 C33 165.29(15) 2_655 .
O8 Cd2 C33 27.27(13) . .
O10 Cd2 C33 86.27(14) . .
O10 Cd2 C33 90.59(14) 2_655 .
O7 Cd2 C33 26.74(13) . .
O7 Cd2 C33 114.56(16) 2_655 .
C33 Cd2 C33 141.1(2) 2_655 .
C22 N1 C23 120.2(5) . .
C22 N1 C24 119.9(5) . .
C23 N1 C24 119.9(5) . .
C1 O1 Cd1 85.7(3) . .
C1 O2 Cd1 94.8(3) . .
C5 O3 C8 119.1(3) . .
C12 O4 C14 117.8(4) . .
C20 O5 Cd1 89.1(3) . 8_465
C20 O6 Cd1 94.3(3) . 8_465
C33 O7 Cd2 90.1(3) . .
C33 O8 Cd2 95.7(3) . .
C22 O10 Cd2 136.5(4) . .
Cd1 O1W Cd1 124.17(13) . 4_655
Cd1 O1W H1WA 106.1 . .
Cd1 O1W H1WA 106.1 4_655 .
Cd1 O1W H1WB 106.4 . .
Cd1 O1W H1WB 106.5 4_655 .
H1WA O1W H1WB 106.5 . .
Cd1 O2W H2W1 109.3 . .
Cd1 O2W H2W2 109.8 . .
H2W1 O2W H2W2 109.5 . .
Cd2 O3W H3W1 109.5 . .
Cd2 O3W H3W2 109.5 . .
H3W1 O3W H3W2 109.5 . .

loop_
_geom_bond_atom_site_label_1
_geom_bond_atom_site_label_2
_geom_bond_distance
_geom_bond_site_symmetry_2
C1 O2 1.252(5) .
C1 O1 1.264(5) .
C1 C2 1.507(6) .
C1 Cd1 2.674(5) .
C2 C3 1.387(7) .
C2 C7 1.389(7) .
C3 C4 1.389(6) .
C3 H3 0.9300 .
C4 C5 1.384(6) .
C4 H4 0.9300 .
C5 O3 1.361(5) .
C5 C6 1.369(7) .
C6 C7 1.403(6) .
C6 H6 0.9300 .
C7 H7 0.9300 .
C8 C9 1.376(7) .
C8 O3 1.395(5) .
C8 C13 1.418(7) .
C9 C10 1.414(7) .
C9 H9 0.9300 .
C10 C11 1.370(6) .
C10 C33 1.496(7) .
C11 C12 1.349(7) .
C11 H11 0.9300 .
C12 O4 1.382(5) .
C12 C13 1.421(7) .
C13 H13 0.9300 .
C14 C15 1.351(6) .
C14 C19 1.353(6) .
C14 O4 1.398(5) .
C15 C16 1.414(6) .
C15 H15 0.9300 .
C16 C17 1.352(6) .
C16 H16 0.9300 .
C17 C18 1.371(7) .
C17 C20 1.476(6) .
C18 C19 1.446(6) .
C18 H18 0.9300 .
C19 H19 0.9300 .
C20 O6 1.250(5) .
C20 O5 1.262(6) .
C20 Cd1 2.689(5) 8_465
C21 C22 1.491(8) .
C21 H21A 0.9600 .
C21 H21B 0.9600 .
C21 H21C 0.9600 .
C22 O10 1.291(7) .
C22 N1 1.436(8) .
C23 N1 1.467(7) .
C23 H23A 0.9600 .
C23 H23B 0.9600 .
C23 H23C 0.9600 .
C24 N1 1.502(7) .
C24 H24A 0.9600 .
C24 H24B 0.9600 .
C24 H24C 0.9600 .
C33 O7 1.227(6) .
C33 O8 1.255(6) .
C33 Cd2 2.726(6) .
Cd1 O2 2.260(3) .
Cd1 O6 2.288(3) 8_566
Cd1 O2W 2.299(4) .
Cd1 O5 2.394(3) 8_566
Cd1 O1W 2.401(3) .
Cd1 O1 2.453(3) .
Cd1 O1W 2.470(3) 4_645
Cd1 C20 2.689(5) 8_566
Cd2 O3W 2.161(5) .
Cd2 O8 2.299(3) 2_655
Cd2 O8 2.300(3) .
Cd2 O10 2.383(4) .
Cd2 O10 2.383(4) 2_655
Cd2 O7 2.432(4) .
Cd2 O7 2.433(4) 2_655
Cd2 C33 2.726(6) 2_655
O5 Cd1 2.394(3) 8_465
O6 Cd1 2.289(3) 8_465
O1W Cd1 2.470(3) 4_655
O1W H1WA 0.8501 .
O1W H1WB 0.8501 .
O2W H2W1 0.9600 .
O2W H2W2 0.9599 .
O3W H3W1 0.9600 .
O3W H3W2 0.9598 .

loop_
_geom_torsion_atom_site_label_1
_geom_torsion_atom_site_label_2
_geom_torsion_atom_site_label_3
_geom_torsion_atom_site_label_4
_geom_torsion
_geom_torsion_site_symmetry_1
_geom_torsion_site_symmetry_4
O2 C1 C2 C3 -179.2(5) . .
O1 C1 C2 C3 0.0(8) . .
Cd1 C1 C2 C3 -153(4) . .
O2 C1 C2 C7 3.5(8) . .
O1 C1 C2 C7 -177.3(5) . .
Cd1 C1 C2 C7 29(4) . .
C7 C2 C3 C4 -2.2(8) . .
C1 C2 C3 C4 -179.4(4) . .
C2 C3 C4 C5 0.0(7) . .
C3 C4 C5 O3 175.2(5) . .
C3 C4 C5 C6 2.2(8) . .
O3 C5 C6 C7 -175.9(4) . .
C4 C5 C6 C7 -2.1(8) . .
C3 C2 C7 C6 2.3(8) . .
C1 C2 C7 C6 179.6(5) . .
C5 C6 C7 C2 -0.2(8) . .
O3 C8 C9 C10 179.9(4) . .
C13 C8 C9 C10 4.4(7) . .
C8 C9 C10 C11 -3.4(7) . .
C8 C9 C10 C33 174.2(4) . .
C9 C10 C11 C12 0.4(8) . .
C33 C10 C11 C12 -177.2(4) . .
C10 C11 C12 O4 176.1(5) . .
C10 C11 C12 C13 1.8(8) . .
C9 C8 C13 C12 -2.4(7) . .
O3 C8 C13 C12 -178.2(4) . .
C11 C12 C13 C8 -0.9(7) . .
O4 C12 C13 C8 -175.5(4) . .
C19 C14 C15 C16 -1.8(7) . .
O4 C14 C15 C16 -173.7(4) . .
C14 C15 C16 C17 0.3(7) . .
C15 C16 C17 C18 4.0(8) . .
C15 C16 C17 C20 179.5(4) . .
C16 C17 C18 C19 -6.7(8) . .
C20 C17 C18 C19 177.7(5) . .
C15 C14 C19 C18 -0.9(7) . .
O4 C14 C19 C18 170.4(4) . .
C17 C18 C19 C14 5.1(7) . .
C16 C17 C20 O6 0.7(8) . .
C18 C17 C20 O6 176.4(5) . .
C16 C17 C20 O5 -174.8(5) . .
C18 C17 C20 O5 0.9(8) . .
C16 C17 C20 Cd1 -11(5) . 8_465
C18 C17 C20 Cd1 164(5) . 8_465
C11 C10 C33 O7 -165.6(5) . .
C9 C10 C33 O7 16.7(7) . .
C11 C10 C33 O8 12.8(7) . .
C9 C10 C33 O8 -164.9(5) . .
C11 C10 C33 Cd2 69(4) . .
C9 C10 C33 Cd2 -109(3) . .
O1 C1 Cd1 O2 178.1(5) . .
C2 C1 Cd1 O2 -27(4) . .
O2 C1 Cd1 O6 -136.8(5) . 8_566
O1 C1 Cd1 O6 41.3(7) . 8_566
C2 C1 Cd1 O6 -164(4) . 8_566
O2 C1 Cd1 O2W 95.1(3) . .
O1 C1 Cd1 O2W -86.8(3) . .
C2 C1 Cd1 O2W 68(4) . .
O2 C1 Cd1 O5 -172.9(3) . 8_566
O1 C1 Cd1 O5 5.2(4) . 8_566
C2 C1 Cd1 O5 160(4) . 8_566
O2 C1 Cd1 O1W 1.5(3) . .
O1 C1 Cd1 O1W 179.6(3) . .
C2 C1 Cd1 O1W -26(4) . .
O2 C1 Cd1 O1 -178.1(5) . .
C2 C1 Cd1 O1 155(4) . .
O2 C1 Cd1 O1W -84.8(3) . 4_645
O1 C1 Cd1 O1W 93.3(3) . 4_645
C2 C1 Cd1 O1W -112(4) . 4_645
O2 C1 Cd1 C20 -166.3(3) . 8_566
O1 C1 Cd1 C20 11.8(5) . 8_566
C2 C1 Cd1 C20 166(4) . 8_566
O7 C33 Cd2 O3W -170.4(3) . .
O8 C33 Cd2 O3W 16.7(3) . .
C10 C33 Cd2 O3W -42(4) . .
O7 C33 Cd2 O8 -21.5(7) . 2_655
O8 C33 Cd2 O8 165.5(3) . 2_655
C10 C33 Cd2 O8 107(4) . 2_655
O7 C33 Cd2 O8 173.0(5) . .
C10 C33 Cd2 O8 -59(3) . .
O7 C33 Cd2 O10 -76.7(3) . .
O8 C33 Cd2 O10 110.3(3) . .
C10 C33 Cd2 O10 51(4) . .
O7 C33 Cd2 O10 94.4(3) . 2_655
O8 C33 Cd2 O10 -78.5(3) . 2_655
C10 C33 Cd2 O10 -137(4) . 2_655
O8 C33 Cd2 O7 -173.0(5) . .
C10 C33 Cd2 O7 128(4) . .
O7 C33 Cd2 O7 14.3(4) . 2_655
O8 C33 Cd2 O7 -158.6(3) . 2_655
C10 C33 Cd2 O7 142(3) . 2_655
O7 C33 Cd2 C33 9.6(3) . 2_655
O8 C33 Cd2 C33 -163.3(3) . 2_655
C10 C33 Cd2 C33 138(4) . 2_655
O10 C22 N1 C23 15.3(8) . .
C21 C22 N1 C23 -169.7(5) . .
O10 C22 N1 C24 -165.5(5) . .
C21 C22 N1 C24 9.5(8) . .
O2 C1 O1 Cd1 1.9(5) . .
C2 C1 O1 Cd1 -177.3(5) . .
O2 Cd1 O1 C1 -1.1(3) . .
O6 Cd1 O1 C1 -164.5(3) 8_566 .
O2W Cd1 O1 C1 94.3(3) . .
O5 Cd1 O1 C1 -175.2(3) 8_566 .
O1W Cd1 O1 C1 -0.5(4) . .
O1W Cd1 O1 C1 -85.6(3) 4_645 .
C20 Cd1 O1 C1 -171.8(3) 8_566 .
O1 C1 O2 Cd1 -2.1(6) . .
C2 C1 O2 Cd1 177.1(4) . .
O6 Cd1 O2 C1 147.2(4) 8_566 .
O2W Cd1 O2 C1 -87.0(3) . .
O5 Cd1 O2 C1 10.2(4) 8_566 .
O1W Cd1 O2 C1 -178.6(3) . .
O1 Cd1 O2 C1 1.1(3) . .
O1W Cd1 O2 C1 93.2(3) 4_645 .
C20 Cd1 O2 C1 37.8(7) 8_566 .
C6 C5 O3 C8 -174.0(4) . .
C4 C5 O3 C8 12.5(8) . .
C9 C8 O3 C5 62.1(6) . .
C13 C8 O3 C5 -122.0(5) . .
C11 C12 O4 C14 62.2(6) . .
C13 C12 O4 C14 -123.0(4) . .
C15 C14 O4 C12 -151.4(4) . .
C19 C14 O4 C12 36.4(6) . .
O6 C20 O5 Cd1 3.2(5) . 8_465
C17 C20 O5 Cd1 178.5(5) . 8_465
O5 C20 O6 Cd1 -3.3(5) . 8_465
C17 C20 O6 Cd1 -178.9(4) . 8_465
O8 C33 O7 Cd2 6.8(5) . .
C10 C33 O7 Cd2 -174.8(4) . .
O3W Cd2 O7 C33 13.0(3) . .
O8 Cd2 O7 C33 171.8(3) 2_655 .
O8 Cd2 O7 C33 -4.0(3) . .
O10 Cd2 O7 C33 100.2(3) . .
O10 Cd2 O7 C33 -86.3(3) 2_655 .
O7 Cd2 O7 C33 -167.0(3) 2_655 .
C33 Cd2 O7 C33 -173.38(18) 2_655 .
O7 C33 O8 Cd2 -7.3(5) . .
C10 C33 O8 Cd2 174.3(4) . .
O3W Cd2 O8 C33 -164.2(3) . .
O8 Cd2 O8 C33 -164.2(3) 2_655 .
O10 Cd2 O8 C33 -70.1(3) . .
O10 Cd2 O8 C33 100.5(3) 2_655 .
O7 Cd2 O8 C33 3.9(3) . .
O7 Cd2 O8 C33 30.5(4) 2_655 .
C33 Cd2 O8 C33 45.2(8) 2_655 .
N1 C22 O10 Cd2 129.6(4) . .
C21 C22 O10 Cd2 -45.5(8) . .
O3W Cd2 O10 C22 73.4(6) . .
O8 Cd2 O10 C22 156.2(6) 2_655 .
O8 Cd2 O10 C22 -10.3(6) . .
O10 Cd2 O10 C22 -106.6(6) 2_655 .
O7 Cd2 O10 C22 -62.2(6) . .
O7 Cd2 O10 C22 -150.3(6) 2_655 .
C33 Cd2 O10 C22 -177.0(6) 2_655 .
C33 Cd2 O10 C22 -35.9(6) . .
O2 Cd1 O1W Cd1 -85.37(16) . 4_655
O6 Cd1 O1W Cd1 83.70(16) 8_566 4_655
O2W Cd1 O1W Cd1 179.64(16) . 4_655
O5 Cd1 O1W Cd1 86.4(2) 8_566 4_655
O1 Cd1 O1W Cd1 -85.8(2) . 4_655
O1W Cd1 O1W Cd1 -0.17(6) 4_645 4_655
C1 Cd1 O1W Cd1 -86.08(19) . 4_655
C20 Cd1 O1W Cd1 85.68(18) 8_566 4_655

loop_
_platon_squeeze_void_nr
_platon_squeeze_void_average_x
_platon_squeeze_void_average_y
_platon_squeeze_void_average_z
_platon_squeeze_void_volume
_platon_squeeze_void_count_electrons
_platon_squeeze_void_content
1 0.250 0.441 0.000 575 54 ' '
2 0.750 -0.059 0.000 575 54 ' '
3 0.250 0.635 0.500 575 54 ' '
4 0.750 0.135 0.500 575 54 ' '
